data_1555113
loop_
_publ_author_name
'Wang, Zhen-Hua'
'Lei, Chuan-Wen'
'Zhang, Xia-Yan'
'You, Yong'
'Zhao, Jian-Qiang'
'Yuan, Wei-Cheng'

_publ_section_title
;
 Asymmetric domino 1,6-addition/annulation reaction of
 3-cyano-4-alkenyl-2H-chromen-2-ones with isatin-derived MBH carbonates:
 enantioselective synthesis of 3,3&#x2032;-cyclopentenylspirooxindoles
 bearing 2H-chromen-2-ones
;
_journal_issue 19
_journal_name_full 'Organic Chemistry Frontiers'
_journal_page_first 3342
_journal_paper_doi 10.1039/C9QO00890J
_journal_volume 6
_journal_year 2019
_chemical_absolute_configuration ad
_chemical_formula_moiety 'C33 H25 Cl N2 O5'
_chemical_formula_sum 'C33 H25 Cl N2 O5'
_chemical_formula_weight 565.00
_space_group_crystal_system triclinic
_space_group_IT_number 1
_space_group_name_Hall 'P 1'
_space_group_name_H-M_alt 'P 1'
_atom_sites_solution_hydrogens geom
_atom_sites_solution_primary direct
_audit_creation_date 2018-11-06
_audit_creation_method
;
Olex2 1.2
(compiled 2018.05.29 svn.r3508 for OlexSys, GUI svn.r5506)
;
_audit_update_record
;
2018-11-06 deposited with the CCDC.	2019-08-14 downloaded from the CCDC.
;
_cell_angle_alpha 69.855(4)
_cell_angle_beta 70.549(4)
_cell_angle_gamma 88.791(4)
_cell_formula_units_Z 2
_cell_length_a 10.5960(5)
_cell_length_b 11.6796(5)
_cell_length_c 12.6988(6)
_cell_measurement_reflns_used 8717
_cell_measurement_temperature 293(2)
_cell_measurement_theta_max 70.7680
_cell_measurement_theta_min 3.9570
_cell_volume 1383.42(12)
_computing_cell_refinement
;
CrysAlisPro, Agilent Technologies,
Version 1.171.37.35 (release 13-08-2014 CrysAlis171 .NET)
(compiled Aug 13 2014,18:06:01)
;
_computing_data_collection
;
CrysAlisPro, Agilent Technologies,
Version 1.171.37.35 (release 13-08-2014 CrysAlis171 .NET)
(compiled Aug 13 2014,18:06:01)
;
_computing_data_reduction
;
CrysAlisPro, Agilent Technologies,
Version 1.171.37.35 (release 13-08-2014 CrysAlis171 .NET)
(compiled Aug 13 2014,18:06:01)
;
_computing_molecular_graphics 'Olex2 (Dolomanov et al., 2009)'
_computing_publication_material 'Olex2 (Dolomanov et al., 2009)'
_computing_structure_refinement 'ShelXL (Sheldrick, 2015)'
_computing_structure_solution 'ShelXS (Sheldrick, 2008)'
_diffrn_ambient_temperature 293(2)
_diffrn_detector 'CCD plate'
_diffrn_detector_area_resol_mean 16.2312
_diffrn_detector_type Eos
_diffrn_measured_fraction_theta_full 0.999
_diffrn_measured_fraction_theta_max 0.986
_diffrn_measurement_details
;
#__ type_ start__ end____ width___ exp.time_
  1 omega  -54.00    1.00   1.0000    1.0000
omega____ theta____ kappa____ phi______ frames
    -        0.0000  -57.0000 -180.0000 55

#__ type_ start__ end____ width___ exp.time_
  2 omega  -40.00    6.00   1.0000    1.0000
omega____ theta____ kappa____ phi______ frames
    -        0.0000  -57.0000    0.0000 46

#__ type_ start__ end____ width___ exp.time_
  3 omega  -86.00   -5.00   1.0000    1.5000
omega____ theta____ kappa____ phi______ frames
    -      -33.5000  -77.0000  -60.0000 81

#__ type_ start__ end____ width___ exp.time_
  4 omega  -48.00   34.00   1.0000    1.5000
omega____ theta____ kappa____ phi______ frames
    -      -33.5000   37.0000  -30.0000 82

#__ type_ start__ end____ width___ exp.time_
  5 omega   -4.00   72.00   1.0000    1.5000
omega____ theta____ kappa____ phi______ frames
    -       36.4734  -99.0000  150.0000 76

#__ type_ start__ end____ width___ exp.time_
  6 omega   -7.00   18.00   1.0000    1.5000
omega____ theta____ kappa____ phi______ frames
    -       36.4734  105.0000   30.3643 25

#__ type_ start__ end____ width___ exp.time_
  7 omega   24.00   72.00   1.0000    1.5000
omega____ theta____ kappa____ phi______ frames
    -       36.4734  -99.0000   30.0000 48

#__ type_ start__ end____ width___ exp.time_
  8 omega   34.00   76.00   1.0000    1.5000
omega____ theta____ kappa____ phi______ frames
    -       36.4734 -113.0000  -72.0000 42

#__ type_ start__ end____ width___ exp.time_
  9 omega   74.00  106.00   1.0000    1.5000
omega____ theta____ kappa____ phi______ frames
    -       36.4734  178.0000   90.0000 32

#__ type_ start__ end____ width___ exp.time_
 10 omega   11.00   44.00   1.0000    1.5000
omega____ theta____ kappa____ phi______ frames
    -       36.4734  -99.0000 -120.0000 33

#__ type_ start__ end____ width___ exp.time_
 11 omega   65.00  105.00   1.0000    1.5000
omega____ theta____ kappa____ phi______ frames
    -       36.4734  178.0000 -180.0000 40

#__ type_ start__ end____ width___ exp.time_
 12 omega    0.00   25.00   1.0000    1.5000
omega____ theta____ kappa____ phi______ frames
    -       40.0000   98.0000  134.3213 25

#__ type_ start__ end____ width___ exp.time_
 13 omega    7.00   32.00   1.0000    1.5000
omega____ theta____ kappa____ phi______ frames
    -       44.0000   92.0000  -54.4753 25

#__ type_ start__ end____ width___ exp.time_
 14 omega    8.00   33.00   1.0000    1.5000
omega____ theta____ kappa____ phi______ frames
    -       44.0000   91.0000 -140.0348 25

#__ type_ start__ end____ width___ exp.time_
 15 omega   15.00   40.00   1.0000    1.5000
omega____ theta____ kappa____ phi______ frames
    -       48.0000   85.0000  124.6888 25

#__ type_ start__ end____ width___ exp.time_
 16 omega   13.00   38.00   1.0000    1.5000
omega____ theta____ kappa____ phi______ frames
    -       48.0000   88.0000  179.8351 25

#__ type_ start__ end____ width___ exp.time_
 17 omega   21.00   46.00   1.0000    1.5000
omega____ theta____ kappa____ phi______ frames
    -       52.0000   82.0000 -149.4447 25

#__ type_ start__ end____ width___ exp.time_
 18 omega   20.00   45.00   1.0000    1.5000
omega____ theta____ kappa____ phi______ frames
    -       52.0000   84.0000   10.6724 25

#__ type_ start__ end____ width___ exp.time_
 19 omega   92.00  120.00   1.0000    1.5000
omega____ theta____ kappa____ phi______ frames
    -       52.0000   78.0000  100.1606 28

#__ type_ start__ end____ width___ exp.time_
 20 omega   20.00   45.00   1.0000    1.5000
omega____ theta____ kappa____ phi______ frames
    -       52.0000   84.0000 -104.7758 25

#__ type_ start__ end____ width___ exp.time_
 21 omega   23.00   49.00   1.0000    1.5000
omega____ theta____ kappa____ phi______ frames
    -       52.0000   78.0000  100.1606 26

#__ type_ start__ end____ width___ exp.time_
 22 omega   20.00   45.00   1.0000    1.5000
omega____ theta____ kappa____ phi______ frames
    -       52.0000   83.0000  -65.4584 25

#__ type_ start__ end____ width___ exp.time_
 23 omega   20.00   45.00   1.0000    1.5000
omega____ theta____ kappa____ phi______ frames
    -       52.0000   84.0000  152.0584 25

#__ type_ start__ end____ width___ exp.time_
 24 omega   28.00   54.00   1.0000    1.5000
omega____ theta____ kappa____ phi______ frames
    -       56.0000   77.0000   54.1498 26

#__ type_ start__ end____ width___ exp.time_
 25 omega   91.00  121.00   1.0000    1.5000
omega____ theta____ kappa____ phi______ frames
    -       56.0000   77.0000   54.1498 30

#__ type_ start__ end____ width___ exp.time_
 26 omega   29.00  124.00   1.0000    1.5000
omega____ theta____ kappa____ phi______ frames
    -       56.0000   76.0000 -121.0811 95

#__ type_ start__ end____ width___ exp.time_
 27 omega   33.00   72.00   1.0000    1.5000
omega____ theta____ kappa____ phi______ frames
    -       60.0000   74.0000  -65.3547 39

#__ type_ start__ end____ width___ exp.time_
 28 omega   40.00   78.00   1.0000    1.5000
omega____ theta____ kappa____ phi______ frames
    -       60.0000   46.0000   97.6416 38

#__ type_ start__ end____ width___ exp.time_
 29 omega   90.00  128.00   1.0000    1.5000
omega____ theta____ kappa____ phi______ frames
    -       60.0000   74.0000  -65.3547 38

#__ type_ start__ end____ width___ exp.time_
 30 omega   34.00   80.00   1.0000    1.5000
omega____ theta____ kappa____ phi______ frames
    -       60.0000   72.0000  179.3593 46

#__ type_ start__ end____ width___ exp.time_
 31 omega   34.00   60.00   1.0000    1.5000
omega____ theta____ kappa____ phi______ frames
    -       60.0000   73.0000   -9.3855 26

#__ type_ start__ end____ width___ exp.time_
 32 omega  107.00  133.00   1.0000    1.5000
omega____ theta____ kappa____ phi______ frames
    -       64.0000   74.0000  116.0455 26

#__ type_ start__ end____ width___ exp.time_
 33 omega   37.00   80.00   1.0000    1.5000
omega____ theta____ kappa____ phi______ frames
    -       64.0000   74.0000  116.0455 43

#__ type_ start__ end____ width___ exp.time_
 34 omega   46.00  127.00   1.0000    1.5000
omega____ theta____ kappa____ phi______ frames
    -       68.0000   66.0000   18.4099 81

#__ type_ start__ end____ width___ exp.time_
 35 omega   45.00  139.00   1.0000    1.5000
omega____ theta____ kappa____ phi______ frames
    -       72.0000   74.0000  158.5692 94

#__ type_ start__ end____ width___ exp.time_
 36 omega  111.00  140.00   1.0000    7.5000
omega____ theta____ kappa____ phi______ frames
    -       76.0000   52.0000  -21.4791 29

#__ type_ start__ end____ width___ exp.time_
 37 omega   57.00   89.00   1.0000    7.5000
omega____ theta____ kappa____ phi______ frames
    -       76.0000   52.0000  -21.4791 32

#__ type_ start__ end____ width___ exp.time_
 38 omega  110.00  176.00   1.0000    7.5000
omega____ theta____ kappa____ phi______ frames
    -      108.0000   77.0000 -180.0000 66

#__ type_ start__ end____ width___ exp.time_
 39 omega   89.00  115.00   1.0000    7.5000
omega____ theta____ kappa____ phi______ frames
    -      108.0000   61.0000 -180.0000 26

#__ type_ start__ end____ width___ exp.time_
 40 omega   79.00  104.00   1.0000    7.5000
omega____ theta____ kappa____ phi______ frames
    -      108.0000   77.0000 -180.0000 25

#__ type_ start__ end____ width___ exp.time_
 41 omega   90.00  116.00   1.0000    7.5000
omega____ theta____ kappa____ phi______ frames
    -      108.0000   61.0000  -30.0000 26

#__ type_ start__ end____ width___ exp.time_
 42 omega   90.00  167.00   1.0000    7.5000
omega____ theta____ kappa____ phi______ frames
    -      108.0000   61.0000  -90.0000 77

#__ type_ start__ end____ width___ exp.time_
 43 omega   39.00   96.00   1.0000    7.5000
omega____ theta____ kappa____ phi______ frames
    -      108.0000  -94.0000 -150.0000 57

#__ type_ start__ end____ width___ exp.time_
 44 omega   43.00   93.00   1.0000    7.5000
omega____ theta____ kappa____ phi______ frames
    -      108.0000  -94.0000   30.0000 50

#__ type_ start__ end____ width___ exp.time_
 45 omega   80.00  177.00   1.0000    7.5000
omega____ theta____ kappa____ phi______ frames
    -      108.0000   77.0000  -60.0000 97

#__ type_ start__ end____ width___ exp.time_
 46 omega  120.00  168.00   1.0000    7.5000
omega____ theta____ kappa____ phi______ frames
    -      108.0000   77.0000  150.0000 48

#__ type_ start__ end____ width___ exp.time_
 47 omega   79.00  114.00   1.0000    7.5000
omega____ theta____ kappa____ phi______ frames
    -      108.0000   77.0000  150.0000 35

#__ type_ start__ end____ width___ exp.time_
 48 omega   79.00  157.00   1.0000    7.5000
omega____ theta____ kappa____ phi______ frames
    -      108.0000   77.0000   90.0000 78

#__ type_ start__ end____ width___ exp.time_
 49 omega   79.00  177.00   1.0000    7.5000
omega____ theta____ kappa____ phi______ frames
    -      108.0000   77.0000    0.0000 98

#__ type_ start__ end____ width___ exp.time_
 50 omega  121.00  177.00   1.0000    7.5000
omega____ theta____ kappa____ phi______ frames
    -      108.0000   77.0000 -150.0000 56

#__ type_ start__ end____ width___ exp.time_
 51 omega   79.00  105.00   1.0000    7.5000
omega____ theta____ kappa____ phi______ frames
    -      108.0000   77.0000 -150.0000 26

#__ type_ start__ end____ width___ exp.time_
 52 omega   88.00  132.00   1.0000    7.5000
omega____ theta____ kappa____ phi______ frames
    -      108.0000   61.0000 -150.0000 44

#__ type_ start__ end____ width___ exp.time_
 53 omega   55.00   97.00   1.0000    7.5000
omega____ theta____ kappa____ phi______ frames
    -      108.0000  -94.0000  -90.0000 42

#__ type_ start__ end____ width___ exp.time_
 54 omega   52.00  114.00   1.0000    7.5000
omega____ theta____ kappa____ phi______ frames
    -      108.0000 -111.0000  120.0000 62

#__ type_ start__ end____ width___ exp.time_
 55 omega  111.00  176.00   1.0000    7.5000
omega____ theta____ kappa____ phi______ frames
    -      108.0000   77.0000   60.0000 65

#__ type_ start__ end____ width___ exp.time_
 56 omega   79.00  105.00   1.0000    7.5000
omega____ theta____ kappa____ phi______ frames
    -      108.0000   77.0000   60.0000 26

#__ type_ start__ end____ width___ exp.time_
 57 omega   38.00  107.00   1.0000    7.5000
omega____ theta____ kappa____ phi______ frames
    -      108.0000  -94.0000  -30.0000 69

#__ type_ start__ end____ width___ exp.time_
 58 omega   79.00  104.00   1.0000    7.5000
omega____ theta____ kappa____ phi______ frames
    -      108.0000   77.0000  -90.0000 25

#__ type_ start__ end____ width___ exp.time_
 59 omega   38.00   88.00   1.0000    7.5000
omega____ theta____ kappa____ phi______ frames
    -      108.0000  -94.0000  150.0000 50

#__ type_ start__ end____ width___ exp.time_
 60 omega   88.00  114.00   1.0000    7.5000
omega____ theta____ kappa____ phi______ frames
    -      108.0000   61.0000   60.0000 26

#__ type_ start__ end____ width___ exp.time_
 61 omega   81.00  107.00   1.0000    7.5000
omega____ theta____ kappa____ phi______ frames
    -      108.0000   77.0000 -120.0000 26

#__ type_ start__ end____ width___ exp.time_
 62 omega   89.00  114.00   1.0000    7.5000
omega____ theta____ kappa____ phi______ frames
    -      108.0000   61.0000   90.0000 25

#__ type_ start__ end____ width___ exp.time_
 63 omega   79.00  167.00   1.0000    7.5000
omega____ theta____ kappa____ phi______ frames
    -      108.0000   77.0000  120.0000 88

#__ type_ start__ end____ width___ exp.time_
 64 omega  130.00  175.00   1.0000    7.5000
omega____ theta____ kappa____ phi______ frames
    -      108.0000   61.0000 -120.0000 45

#__ type_ start__ end____ width___ exp.time_
 65 omega   88.00  127.00   1.0000    7.5000
omega____ theta____ kappa____ phi______ frames
    -      108.0000   61.0000 -120.0000 39

#__ type_ start__ end____ width___ exp.time_
 66 omega   79.00  156.00   1.0000    7.5000
omega____ theta____ kappa____ phi______ frames
    -      108.0000   77.0000  -30.0000 77

#__ type_ start__ end____ width___ exp.time_
 67 omega  115.00  171.00   1.0000    7.5000
omega____ theta____ kappa____ phi______ frames
    -      108.0000   77.0000   30.0000 56

#__ type_ start__ end____ width___ exp.time_
 68 omega   79.00  104.00   1.0000    7.5000
omega____ theta____ kappa____ phi______ frames
    -      108.0000   77.0000   30.0000 25
;
_diffrn_measurement_device 'four-circle diffractometer'
_diffrn_measurement_device_type 'Xcalibur, Eos, Gemini'
_diffrn_measurement_method '\w scans'
_diffrn_orient_matrix_UB_11 0.1172221000
_diffrn_orient_matrix_UB_12 0.0385618000
_diffrn_orient_matrix_UB_13 -0.1206260000
_diffrn_orient_matrix_UB_21 0.0970760000
_diffrn_orient_matrix_UB_22 0.0184155000
_diffrn_orient_matrix_UB_23 0.0614686000
_diffrn_orient_matrix_UB_31 0.0296420000
_diffrn_orient_matrix_UB_32 -0.1346712000
_diffrn_orient_matrix_UB_33 0.0255963000
_diffrn_radiation_monochromator graphite
_diffrn_radiation_probe x-ray
_diffrn_radiation_type CuK\a
_diffrn_radiation_wavelength 1.54184
_diffrn_reflns_av_R_equivalents 0.0386
_diffrn_reflns_av_unetI/netI 0.0497
_diffrn_reflns_Laue_measured_fraction_full 0.999
_diffrn_reflns_Laue_measured_fraction_max 0.986
_diffrn_reflns_limit_h_max 12
_diffrn_reflns_limit_h_min -12
_diffrn_reflns_limit_k_max 13
_diffrn_reflns_limit_k_min -14
_diffrn_reflns_limit_l_max 15
_diffrn_reflns_limit_l_min -15
_diffrn_reflns_number 19847
_diffrn_reflns_point_group_measured_fraction_full 0.914
_diffrn_reflns_point_group_measured_fraction_max 0.893
_diffrn_reflns_theta_full 67.684
_diffrn_reflns_theta_max 70.931
_diffrn_reflns_theta_min 3.954
_diffrn_source 'Enhance (Cu) X-ray Source'
_exptl_absorpt_coefficient_mu 1.603
_exptl_absorpt_correction_T_max 1.00000
_exptl_absorpt_correction_T_min 0.73294
_exptl_absorpt_correction_type multi-scan
_exptl_absorpt_process_details
;
CrysAlisPro, Agilent Technologies,
Version 1.171.37.35 (release 13-08-2014 CrysAlis171 .NET)
(compiled Aug 13 2014,18:06:01)
Empirical absorption correction using spherical harmonics,
 implemented in SCALE3 ABSPACK scaling algorithm.
;
_exptl_crystal_colour colourless
_exptl_crystal_colour_primary colourless
_exptl_crystal_density_diffrn 1.356
_exptl_crystal_description prism
_exptl_crystal_F_000 588
_exptl_crystal_size_max 0.16
_exptl_crystal_size_mid 0.15
_exptl_crystal_size_min 0.1
_refine_diff_density_max 0.164
_refine_diff_density_min -0.221
_refine_diff_density_rms 0.042
_refine_ls_abs_structure_details
;
 Flack x determined using 3308 quotients [(I+)-(I-)]/[(I+)+(I-)]
 (Parsons, Flack and Wagner, Acta Cryst. B69 (2013) 249-259).
;
_refine_ls_abs_structure_Flack -0.004(10)
_refine_ls_extinction_method none
_refine_ls_goodness_of_fit_ref 1.051
_refine_ls_hydrogen_treatment constr
_refine_ls_matrix_type full
_refine_ls_number_parameters 743
_refine_ls_number_reflns 9547
_refine_ls_number_restraints 3
_refine_ls_restrained_S_all 1.051
_refine_ls_R_factor_all 0.0499
_refine_ls_R_factor_gt 0.0449
_refine_ls_shift/su_max 0.000
_refine_ls_shift/su_mean 0.000
_refine_ls_structure_factor_coef Fsqd
_refine_ls_weighting_details 'w=1/[\s^2^(Fo^2^)+(0.0588P)^2^+0.0252P] where P=(Fo^2^+2Fc^2^)/3'
_refine_ls_weighting_scheme calc
_refine_ls_wR_factor_gt 0.1108
_refine_ls_wR_factor_ref 0.1165
_reflns_Friedel_coverage 0.812
_reflns_Friedel_fraction_full 0.828
_reflns_Friedel_fraction_max 0.800
_reflns_number_gt 8701
_reflns_number_total 9547
_reflns_threshold_expression 'I > 2\s(I)'
_cod_data_source_file c9qo00890j2.cif
_cod_data_source_block 201810421a
_cod_original_cell_volume 1383.43(12)
_cod_database_code 1555113
_shelx_shelxl_version_number 2014/7
_chemical_oxdiff_formula C15H15O3N2Cl1
_shelx_space_group_comment
;
The symmetry employed for this shelxl refinement is uniquely defined
by the following loop, which should always be used as a source of
symmetry information in preference to the above space-group names.
They are only intended as comments.
;
_shelx_estimated_absorpt_t_max 0.856
_shelx_estimated_absorpt_t_min 0.784
_reflns_odcompleteness_completeness 99.98
_reflns_odcompleteness_iscentric 1
_reflns_odcompleteness_theta 66.97
_olex2_refinement_description
;
1. Fixed Uiso
 At 1.2 times of:
  All C(H) groups, All C(H,H) groups
 At 1.5 times of:
  All C(H,H,H) groups
2.a Ternary CH refined with riding coordinates:
 C11(H11), C11'(H11'), C12(H12), C12'(H12')
2.b Secondary CH2 refined with riding coordinates:
 C9(H9A,H9B), C9'(H9'A,H9'B), C16(H16A,H16B), C16'(H16C,H16D)
2.c Aromatic/amide H refined with riding coordinates:
 C1(H1), C1'(H1'), C3(H3), C3'(H3'), C4(H4), C4'(H4'), C13(H13), C13'(H13'),
 C24(H24), C24'(H24'), C25(H25), C25'(H25'), C26(H26), C26'(H26'), C27(H27),
 C27'(H27'), C29(H29), C29'(H29'), C30(H30), C30'(H30'), C31(H31), C31'(H31'),
 C32(H32), C32'(H32'), C33(H33), C33'(H33')
2.d Idealised Me refined as rotating group:
 C10(H10A,H10B,H10C), C10'(H10D,H10E,H10F), C17(H17A,H17B,H17C), C17'(H17D,
 H17E,H17F)
;
_olex2_submission_special_instructions 'No special instructions were received'

loop_
_space_group_symop_operation_xyz
'x, y, z'

loop_
_atom_site_label
_atom_site_type_symbol
_atom_site_fract_x
_atom_site_fract_y
_atom_site_fract_z
_atom_site_U_iso_or_equiv
_atom_site_adp_type
_atom_site_occupancy
_atom_site_site_symmetry_order
_atom_site_calc_flag
_atom_site_refinement_flags_posn
C1 C 0.2471(4) 0.4916(4) 0.1970(3) 0.0433(7) Uani 1 1 d .
H1 H 0.2162 0.5621 0.1558 0.052 Uiso 1 1 calc R
C1' C 0.2998(4) -0.0702(4) 0.6137(4) 0.0499(8) Uani 1 1 d .
H1' H 0.3556 -0.0685 0.6563 0.060 Uiso 1 1 calc R
C2 C 0.1612(4) 0.3843(4) 0.2689(4) 0.0505(9) Uani 1 1 d .
C2' C 0.3529(5) -0.0578(4) 0.4938(4) 0.0574(10) Uani 1 1 d .
C3 C 0.2045(4) 0.2790(4) 0.3297(4) 0.0580(10) Uani 1 1 d .
H3 H 0.1436 0.2097 0.3781 0.070 Uiso 1 1 calc R
C3' C 0.2724(6) -0.0606(4) 0.4294(4) 0.0676(13) Uani 1 1 d .
H3' H 0.3109 -0.0499 0.3488 0.081 Uiso 1 1 calc R
C4 C 0.3388(5) 0.2756(4) 0.3191(4) 0.0554(9) Uani 1 1 d .
H4 H 0.3698 0.2045 0.3591 0.066 Uiso 1 1 calc R
C4' C 0.1343(6) -0.0793(4) 0.4840(4) 0.0651(12) Uani 1 1 d .
H4' H 0.0790 -0.0826 0.4414 0.078 Uiso 1 1 calc R
C5 C 0.4249(4) 0.3811(3) 0.2473(3) 0.0435(7) Uani 1 1 d .
C5' C 0.0799(4) -0.0931(4) 0.6033(4) 0.0509(9) Uani 1 1 d .
C6 C 0.3795(3) 0.4889(3) 0.1895(3) 0.0383(7) Uani 1 1 d .
C6' C 0.1621(4) -0.0849(3) 0.6671(3) 0.0440(7) Uani 1 1 d .
C7 C 0.4980(3) 0.5866(3) 0.1172(3) 0.0379(7) Uani 1 1 d .
C7' C 0.0722(4) -0.1016(3) 0.7933(3) 0.0434(7) Uani 1 1 d .
C8 C 0.6172(3) 0.5107(3) 0.1295(3) 0.0417(7) Uani 1 1 d .
C8' C -0.0683(4) -0.1316(4) 0.7920(4) 0.0500(8) Uani 1 1 d .
C9 C 0.6494(4) 0.3053(4) 0.2582(4) 0.0560(9) Uani 1 1 d .
H9A H 0.7414 0.3268 0.2026 0.067 Uiso 1 1 calc R
H9B H 0.6177 0.2264 0.2616 0.067 Uiso 1 1 calc R
C9' C -0.1667(6) -0.1456(6) 0.6446(6) 0.0872(17) Uani 1 1 d .
H9'A H -0.2393 -0.1948 0.7162 0.105 Uiso 1 1 calc R
H9'B H -0.1376 -0.1936 0.5935 0.105 Uiso 1 1 calc R
C10 C 0.6470(5) 0.2949(5) 0.3805(4) 0.0671(12) Uani 1 1 d .
H10A H 0.6770 0.3732 0.3778 0.101 Uiso 1 1 calc GR
H10B H 0.7055 0.2357 0.4049 0.101 Uiso 1 1 calc GR
H10C H 0.5569 0.2693 0.4367 0.101 Uiso 1 1 calc GR
C10' C -0.2191(9) -0.0322(9) 0.5805(9) 0.131(3) Uani 1 1 d .
H10D H -0.1452 0.0233 0.5173 0.197 Uiso 1 1 calc GR
H10E H -0.2655 0.0067 0.6358 0.197 Uiso 1 1 calc GR
H10F H -0.2801 -0.0540 0.5474 0.197 Uiso 1 1 calc GR
C11 C 0.5071(3) 0.6952(3) 0.1626(3) 0.0353(6) Uani 1 1 d .
H11 H 0.6032 0.7240 0.1308 0.042 Uiso 1 1 calc R
C11' C 0.0678(3) 0.0118(3) 0.8359(3) 0.0420(7) Uani 1 1 d .
H11' H -0.0273 0.0103 0.8823 0.050 Uiso 1 1 calc R
C12 C 0.4429(3) 0.8002(3) 0.0912(3) 0.0421(7) Uani 1 1 d .
H12 H 0.3449 0.7841 0.1306 0.051 Uiso 1 1 calc R
C12' C 0.1398(4) -0.0202(4) 0.9299(3) 0.0445(7) Uani 1 1 d .
H12' H 0.2327 0.0187 0.8904 0.053 Uiso 1 1 calc R
C13 C 0.4791(4) 0.7750(4) -0.0236(3) 0.0462(8) Uani 1 1 d .
H13 H 0.4826 0.8334 -0.0963 0.055 Uiso 1 1 calc R
C13' C 0.1411(4) -0.1560(4) 0.9624(3) 0.0494(8) Uani 1 1 d .
H13' H 0.1636 -0.2054 1.0272 0.059 Uiso 1 1 calc R
C14 C 0.5055(3) 0.6604(3) -0.0092(3) 0.0415(7) Uani 1 1 d .
C14' C 0.1075(4) -0.1998(4) 0.8913(3) 0.0470(8) Uani 1 1 d .
C15 C 0.5297(4) 0.6114(4) -0.1065(3) 0.0484(9) Uani 1 1 d .
C15' C 0.1043(5) -0.3314(4) 0.9063(3) 0.0569(10) Uani 1 1 d .
C16 C 0.5509(6) 0.4334(5) -0.1569(4) 0.0690(13) Uani 1 1 d .
H16A H 0.5869 0.3555 -0.1325 0.083 Uiso 1 1 calc R
H16B H 0.6147 0.4860 -0.2329 0.083 Uiso 1 1 calc R
C16' C 0.0179(6) -0.4838(5) 0.8568(5) 0.0763(14) Uani 1 1 d .
H16C H -0.0082 -0.5350 0.9407 0.092 Uiso 1 1 calc R
H16D H 0.1002 -0.5097 0.8133 0.092 Uiso 1 1 calc R
C17 C 0.4192(8) 0.4136(7) -0.1711(6) 0.102(2) Uani 1 1 d .
H17A H 0.4307 0.3693 -0.2243 0.153 Uiso 1 1 calc GR
H17B H 0.3885 0.4914 -0.2035 0.153 Uiso 1 1 calc GR
H17C H 0.3540 0.3672 -0.0945 0.153 Uiso 1 1 calc GR
C17' C -0.0878(6) -0.4970(7) 0.8114(6) 0.093(2) Uani 1 1 d .
H17D H -0.0597 -0.4489 0.7275 0.140 Uiso 1 1 calc GR
H17E H -0.1683 -0.4691 0.8533 0.140 Uiso 1 1 calc GR
H17F H -0.1053 -0.5817 0.8233 0.140 Uiso 1 1 calc GR
C18 C 0.2207(4) 0.6795(4) 0.3353(4) 0.0543(10) Uani 1 1 d .
C18' C 0.3488(4) 0.1499(4) 0.7030(4) 0.0549(10) Uani 1 1 d .
C19 C 0.3022(5) 0.6425(4) 0.4984(3) 0.0562(10) Uani 1 1 d .
C19' C 0.2610(4) 0.3218(4) 0.5908(4) 0.0551(9) Uani 1 1 d .
C20 C 0.3365(4) 0.6624(3) 0.3699(3) 0.0429(7) Uani 1 1 d .
C20' C 0.2307(4) 0.1976(4) 0.6814(3) 0.0465(8) Uani 1 1 d .
C21 C 0.4653(3) 0.6679(3) 0.2962(3) 0.0357(6) Uani 1 1 d .
C21' C 0.1032(4) 0.1373(3) 0.7381(3) 0.0410(7) Uani 1 1 d .
C22 C 0.5707(4) 0.6552(3) 0.3483(3) 0.0423(7) Uani 1 1 d .
C22' C -0.0035(4) 0.2008(3) 0.7011(3) 0.0445(7) Uani 1 1 d .
C23 C 0.5361(5) 0.6472(3) 0.4674(3) 0.0500(9) Uani 1 1 d .
C23' C 0.0300(5) 0.3154(4) 0.6095(3) 0.0529(9) Uani 1 1 d .
C24 C 0.6341(6) 0.6485(4) 0.5187(4) 0.0680(13) Uani 1 1 d .
H24 H 0.6091 0.6480 0.5964 0.082 Uiso 1 1 calc R
C24' C -0.0645(6) 0.3804(5) 0.5674(4) 0.0659(12) Uani 1 1 d .
H24' H -0.0392 0.4569 0.5065 0.079 Uiso 1 1 calc R
C25 C 0.7666(6) 0.6503(5) 0.4542(5) 0.0718(14) Uani 1 1 d .
H25 H 0.8320 0.6513 0.4879 0.086 Uiso 1 1 calc R
C25' C -0.1963(6) 0.3303(5) 0.6170(5) 0.0714(13) Uani 1 1 d .
H25' H -0.2605 0.3724 0.5884 0.086 Uiso 1 1 calc R
C26 C 0.8032(5) 0.6507(4) 0.3399(5) 0.0657(12) Uani 1 1 d .
H26 H 0.8931 0.6480 0.2979 0.079 Uiso 1 1 calc R
C26' C -0.2338(5) 0.2181(5) 0.7088(5) 0.0683(12) Uani 1 1 d .
H26' H -0.3236 0.1855 0.7429 0.082 Uiso 1 1 calc R
C27 C 0.7082(4) 0.6551(4) 0.2863(4) 0.0512(9) Uani 1 1 d .
H27 H 0.7357 0.6580 0.2078 0.061 Uiso 1 1 calc R
C27' C -0.1395(4) 0.1538(4) 0.7504(4) 0.0557(9) Uani 1 1 d .
H27' H -0.1662 0.0780 0.8122 0.067 Uiso 1 1 calc R
C28 C 0.4852(4) 0.9266(4) 0.0839(3) 0.0483(8) Uani 1 1 d .
C28' C 0.0690(4) 0.0250(4) 1.0309(3) 0.0480(8) Uani 1 1 d .
C29 C 0.6168(5) 0.9661(4) 0.0616(4) 0.0650(11) Uani 1 1 d .
H29 H 0.6840 0.9150 0.0477 0.078 Uiso 1 1 calc R
C29' C 0.1015(6) 0.1422(5) 1.0212(4) 0.0704(12) Uani 1 1 d .
H29' H 0.1686 0.1933 0.9529 0.084 Uiso 1 1 calc R
C30 C 0.6496(7) 1.0818(5) 0.0596(5) 0.0793(15) Uani 1 1 d .
H30 H 0.7381 1.1073 0.0460 0.095 Uiso 1 1 calc R
C30' C 0.0355(7) 0.1852(6) 1.1119(5) 0.0865(17) Uani 1 1 d .
H30' H 0.0570 0.2656 1.1029 0.104 Uiso 1 1 calc R
C31 C 0.5511(8) 1.1581(5) 0.0778(5) 0.0832(18) Uani 1 1 d .
H31 H 0.5728 1.2355 0.0763 0.100 Uiso 1 1 calc R
C31' C -0.0605(7) 0.1109(6) 1.2142(5) 0.0839(16) Uani 1 1 d .
H31' H -0.1030 0.1389 1.2762 0.101 Uiso 1 1 calc R
C32 C 0.4213(8) 1.1209(5) 0.0981(5) 0.0865(18) Uani 1 1 d .
H32 H 0.3551 1.1735 0.1092 0.104 Uiso 1 1 calc R
C32' C -0.0932(7) -0.0060(7) 1.2238(5) 0.0896(18) Uani 1 1 d .
H32' H -0.1590 -0.0574 1.2930 0.108 Uiso 1 1 calc R
C33 C 0.3877(6) 1.0058(5) 0.1021(4) 0.0665(12) Uani 1 1 d .
H33 H 0.2986 0.9809 0.1171 0.080 Uiso 1 1 calc R
C33' C -0.0307(6) -0.0489(5) 1.1334(4) 0.0704(12) Uani 1 1 d .
H33' H -0.0557 -0.1281 1.1413 0.084 Uiso 1 1 calc R
Cl1 Cl -0.00808(10) 0.38726(12) 0.28142(11) 0.0702(3) Uani 1 1 d .
Cl1' Cl 0.52699(14) -0.03769(13) 0.42221(12) 0.0832(4) Uani 1 1 d .
N1 N 0.5658(3) 0.3974(3) 0.2145(3) 0.0461(7) Uani 1 1 d .
N1' N -0.0549(4) -0.1189(3) 0.6781(3) 0.0563(8) Uani 1 1 d .
N2 N 0.1249(4) 0.6955(5) 0.3137(5) 0.0798(13) Uani 1 1 d .
N2' N 0.4460(4) 0.1162(5) 0.7158(5) 0.0832(13) Uani 1 1 d .
O1 O 0.7353(3) 0.5480(3) 0.0780(2) 0.0561(7) Uani 1 1 d .
O1' O -0.1725(3) -0.1537(3) 0.8762(3) 0.0637(8) Uani 1 1 d .
O2 O 0.5443(4) 0.6734(3) -0.2075(2) 0.0671(9) Uani 1 1 d .
O2' O 0.1509(6) -0.4060(3) 0.9702(4) 0.0959(14) Uani 1 1 d .
O3 O 0.5331(3) 0.4899(3) -0.0678(2) 0.0556(7) Uani 1 1 d .
O3' O 0.0402(3) -0.3570(3) 0.8425(3) 0.0598(7) Uani 1 1 d .
O4 O 0.4061(3) 0.6429(3) 0.5379(2) 0.0602(7) Uani 1 1 d .
O4' O 0.1581(3) 0.3727(3) 0.5573(3) 0.0618(7) Uani 1 1 d .
O5 O 0.1902(4) 0.6295(3) 0.5665(3) 0.0765(10) Uani 1 1 d .
O5' O 0.3698(4) 0.3797(3) 0.5465(3) 0.0754(10) Uani 1 1 d .

loop_
_atom_site_aniso_label
_atom_site_aniso_U_11
_atom_site_aniso_U_22
_atom_site_aniso_U_33
_atom_site_aniso_U_23
_atom_site_aniso_U_13
_atom_site_aniso_U_12
C1 0.0483(17) 0.0435(19) 0.0438(16) -0.0195(15) -0.0191(14) 0.0050(14)
C1' 0.061(2) 0.0381(19) 0.0498(19) -0.0159(16) -0.0186(16) 0.0045(16)
C2 0.0446(18) 0.056(2) 0.058(2) -0.0326(19) -0.0131(15) -0.0014(16)
C2' 0.072(3) 0.035(2) 0.053(2) -0.0136(17) -0.0074(18) 0.0047(18)
C3 0.060(2) 0.044(2) 0.059(2) -0.0190(18) -0.0055(18) -0.0123(18)
C3' 0.110(4) 0.047(3) 0.043(2) -0.0171(18) -0.022(2) 0.010(2)
C4 0.068(2) 0.035(2) 0.057(2) -0.0110(17) -0.0189(18) 0.0003(17)
C4' 0.103(4) 0.051(3) 0.055(2) -0.021(2) -0.043(2) 0.010(2)
C5 0.0505(18) 0.0408(19) 0.0419(16) -0.0185(15) -0.0156(14) 0.0059(15)
C5' 0.073(2) 0.0355(19) 0.0516(19) -0.0140(16) -0.0323(18) 0.0040(17)
C6 0.0464(17) 0.0366(18) 0.0346(14) -0.0150(13) -0.0151(12) 0.0024(13)
C6' 0.057(2) 0.0315(17) 0.0433(17) -0.0103(14) -0.0206(15) 0.0020(14)
C7 0.0402(15) 0.0422(18) 0.0339(14) -0.0165(13) -0.0130(12) 0.0036(13)
C7' 0.0486(17) 0.0400(19) 0.0425(16) -0.0113(14) -0.0201(14) 0.0031(14)
C8 0.0464(17) 0.0432(19) 0.0374(15) -0.0188(14) -0.0125(13) 0.0054(14)
C8' 0.054(2) 0.037(2) 0.058(2) -0.0104(16) -0.0245(17) -0.0010(15)
C9 0.058(2) 0.051(2) 0.062(2) -0.0218(19) -0.0237(18) 0.0198(18)
C9' 0.087(4) 0.095(4) 0.101(4) -0.036(3) -0.057(3) -0.007(3)
C10 0.063(2) 0.077(3) 0.060(2) -0.019(2) -0.027(2) 0.021(2)
C10' 0.136(7) 0.173(9) 0.157(8) -0.081(7) -0.120(7) 0.064(6)
C11 0.0364(14) 0.0337(17) 0.0337(14) -0.0092(12) -0.0125(11) 0.0009(12)
C11' 0.0387(15) 0.044(2) 0.0421(16) -0.0131(15) -0.0152(13) 0.0030(14)
C12 0.0443(16) 0.044(2) 0.0372(15) -0.0117(14) -0.0163(13) 0.0043(14)
C12' 0.0450(16) 0.047(2) 0.0435(17) -0.0159(15) -0.0182(14) 0.0032(14)
C13 0.0562(19) 0.045(2) 0.0357(15) -0.0075(14) -0.0207(14) -0.0008(16)
C13' 0.058(2) 0.052(2) 0.0454(18) -0.0187(17) -0.0264(16) 0.0168(17)
C14 0.0456(16) 0.044(2) 0.0344(15) -0.0120(14) -0.0144(12) -0.0013(14)
C14' 0.0559(19) 0.043(2) 0.0421(17) -0.0115(15) -0.0213(15) 0.0099(16)
C15 0.059(2) 0.050(2) 0.0356(17) -0.0149(16) -0.0162(14) -0.0071(16)
C15' 0.080(3) 0.047(2) 0.0448(18) -0.0132(17) -0.0264(19) 0.010(2)
C16 0.109(4) 0.051(3) 0.049(2) -0.023(2) -0.026(2) 0.012(2)
C16' 0.102(4) 0.050(3) 0.072(3) -0.022(2) -0.024(3) -0.004(3)
C17 0.135(6) 0.090(5) 0.096(4) -0.046(4) -0.042(4) -0.023(4)
C17' 0.080(4) 0.097(5) 0.106(4) -0.064(4) -0.007(3) -0.017(3)
C18 0.041(2) 0.054(2) 0.060(2) -0.0270(19) -0.0015(16) 0.0014(16)
C18' 0.050(2) 0.053(2) 0.058(2) -0.0198(19) -0.0130(16) -0.0072(17)
C19 0.073(3) 0.036(2) 0.0396(18) -0.0123(15) 0.0040(18) 0.0005(18)
C19' 0.064(2) 0.040(2) 0.052(2) -0.0175(17) -0.0071(18) -0.0027(18)
C20 0.0482(17) 0.0326(17) 0.0417(17) -0.0134(14) -0.0076(14) -0.0006(13)
C20' 0.0509(19) 0.042(2) 0.0472(18) -0.0185(16) -0.0142(15) 0.0005(15)
C21 0.0444(16) 0.0280(16) 0.0329(14) -0.0106(12) -0.0112(12) -0.0009(12)
C21' 0.0493(17) 0.0359(18) 0.0417(16) -0.0178(14) -0.0166(13) 0.0051(14)
C22 0.0583(19) 0.0302(17) 0.0402(16) -0.0093(13) -0.0228(15) 0.0015(14)
C22' 0.0544(19) 0.0404(19) 0.0415(16) -0.0159(15) -0.0191(14) 0.0085(15)
C23 0.078(3) 0.0348(19) 0.0379(17) -0.0104(14) -0.0243(17) 0.0082(17)
C23' 0.073(2) 0.043(2) 0.0435(17) -0.0196(16) -0.0179(17) 0.0135(18)
C24 0.122(4) 0.049(2) 0.053(2) -0.0174(19) -0.056(3) 0.017(3)
C24' 0.091(3) 0.057(3) 0.056(2) -0.018(2) -0.035(2) 0.026(2)
C25 0.097(4) 0.058(3) 0.089(3) -0.024(2) -0.070(3) 0.016(3)
C25' 0.091(3) 0.068(3) 0.074(3) -0.031(3) -0.049(3) 0.040(3)
C26 0.066(3) 0.055(3) 0.092(3) -0.025(2) -0.048(2) 0.011(2)
C26' 0.061(2) 0.072(3) 0.082(3) -0.032(3) -0.035(2) 0.020(2)
C27 0.052(2) 0.050(2) 0.058(2) -0.0196(18) -0.0272(17) 0.0047(16)
C27' 0.055(2) 0.053(2) 0.062(2) -0.0180(19) -0.0256(18) 0.0110(18)
C28 0.071(2) 0.040(2) 0.0326(15) -0.0107(14) -0.0196(15) 0.0091(17)
C28' 0.0544(19) 0.050(2) 0.0466(18) -0.0180(16) -0.0248(15) 0.0081(16)
C29 0.074(3) 0.044(2) 0.070(3) -0.021(2) -0.017(2) -0.004(2)
C29' 0.092(3) 0.057(3) 0.061(2) -0.023(2) -0.023(2) -0.004(2)
C30 0.109(4) 0.054(3) 0.073(3) -0.020(2) -0.030(3) -0.012(3)
C30' 0.133(5) 0.060(3) 0.080(3) -0.040(3) -0.040(3) 0.017(3)
C31 0.161(6) 0.041(3) 0.062(3) -0.019(2) -0.055(3) 0.013(3)
C31' 0.109(4) 0.090(4) 0.062(3) -0.044(3) -0.026(3) 0.032(3)
C32 0.143(6) 0.061(3) 0.081(3) -0.039(3) -0.060(4) 0.049(4)
C32' 0.093(4) 0.093(5) 0.063(3) -0.028(3) -0.003(3) 0.008(3)
C33 0.094(3) 0.058(3) 0.064(2) -0.028(2) -0.041(2) 0.031(2)
C33' 0.079(3) 0.061(3) 0.058(2) -0.022(2) -0.008(2) 0.001(2)
Cl1 0.0446(4) 0.0881(8) 0.0883(7) -0.0498(6) -0.0161(4) -0.0056(4)
Cl1' 0.0780(7) 0.0657(7) 0.0763(7) -0.0215(6) 0.0060(6) 0.0075(6)
N1 0.0484(16) 0.0439(17) 0.0476(15) -0.0173(13) -0.0179(13) 0.0109(13)
N1' 0.064(2) 0.0492(19) 0.0633(19) -0.0149(16) -0.0360(16) -0.0008(15)
N2 0.0419(19) 0.099(4) 0.106(3) -0.050(3) -0.0216(19) 0.0106(19)
N2' 0.048(2) 0.099(4) 0.100(3) -0.031(3) -0.026(2) 0.001(2)
O1 0.0412(13) 0.0632(18) 0.0569(15) -0.0215(14) -0.0084(11) 0.0057(12)
O1' 0.0505(15) 0.0577(18) 0.0710(18) -0.0125(14) -0.0164(13) -0.0072(13)
O2 0.111(3) 0.0537(18) 0.0343(13) -0.0123(12) -0.0243(14) -0.0091(17)
O2' 0.170(4) 0.055(2) 0.099(3) -0.027(2) -0.093(3) 0.041(2)
O3 0.0799(19) 0.0488(16) 0.0383(12) -0.0180(12) -0.0181(12) 0.0047(14)
O3' 0.080(2) 0.0454(16) 0.0561(15) -0.0161(13) -0.0286(14) 0.0031(14)
O4 0.089(2) 0.0532(17) 0.0365(12) -0.0162(12) -0.0187(13) 0.0073(15)
O4' 0.0771(19) 0.0406(15) 0.0511(15) -0.0059(12) -0.0126(13) 0.0019(13)
O5 0.080(2) 0.068(2) 0.0528(16) -0.0221(15) 0.0136(16) -0.0036(17)
O5' 0.070(2) 0.0503(18) 0.082(2) -0.0157(16) -0.0040(16) -0.0112(15)

loop_
_atom_type_symbol
_atom_type_description
_atom_type_scat_dispersion_real
_atom_type_scat_dispersion_imag
_atom_type_scat_source
C C 0.0181 0.0091 'International Tables Vol C Tables 4.2.6.8 and 6.1.1.4'
H H 0.0000 0.0000 'International Tables Vol C Tables 4.2.6.8 and 6.1.1.4'
Cl Cl 0.3639 0.7018 'International Tables Vol C Tables 4.2.6.8 and 6.1.1.4'
N N 0.0311 0.0180 'International Tables Vol C Tables 4.2.6.8 and 6.1.1.4'
O O 0.0492 0.0322 'International Tables Vol C Tables 4.2.6.8 and 6.1.1.4'

loop_
_geom_angle_atom_site_label_1
_geom_angle_atom_site_label_2
_geom_angle_atom_site_label_3
_geom_angle
C2 C1 H1 121.4
C6 C1 H1 121.4
C6 C1 C2 117.2(4)
C2' C1' H1' 121.1
C6' C1' H1' 121.1
C6' C1' C2' 117.9(4)
C1 C2 Cl1 117.6(3)
C3 C2 C1 122.5(4)
C3 C2 Cl1 119.8(3)
C1' C2' Cl1' 119.4(4)
C3' C2' C1' 122.0(4)
C3' C2' Cl1' 118.6(4)
C2 C3 H3 119.9
C2 C3 C4 120.1(4)
C4 C3 H3 119.9
C2' C3' H3' 120.0
C2' C3' C4' 120.1(4)
C4' C3' H3' 120.0
C3 C4 H4 121.1
C5 C4 C3 117.8(4)
C5 C4 H4 121.1
C3' C4' H4' 120.7
C3' C4' C5' 118.7(4)
C5' C4' H4' 120.7
C4 C5 C6 121.8(4)
C4 C5 N1 128.3(4)
C6 C5 N1 109.8(3)
C4' C5' C6' 121.0(4)
C4' C5' N1' 128.7(4)
N1' C5' C6' 110.3(3)
C1 C6 C5 120.5(3)
C1 C6 C7 130.4(3)
C5 C6 C7 108.9(3)
C1' C6' C5' 120.3(4)
C1' C6' C7' 131.8(3)
C5' C6' C7' 107.9(3)
C6 C7 C8 101.3(3)
C6 C7 C11 117.7(3)
C8 C7 C11 107.7(3)
C14 C7 C6 115.4(3)
C14 C7 C8 116.1(3)
C14 C7 C11 99.3(3)
C6' C7' C8' 102.2(3)
C6' C7' C11' 117.9(3)
C6' C7' C14' 114.9(3)
C8' C7' C11' 108.7(3)
C14' C7' C8' 112.7(3)
C14' C7' C11' 100.8(3)
N1 C8 C7 108.0(3)
O1 C8 C7 125.7(3)
O1 C8 N1 126.1(4)
N1' C8' C7' 107.9(3)
O1' C8' C7' 125.4(4)
O1' C8' N1' 126.5(4)
H9A C9 H9B 107.9
C10 C9 H9A 109.2
C10 C9 H9B 109.2
N1 C9 H9A 109.2
N1 C9 H9B 109.2
N1 C9 C10 112.0(4)
H9'A C9' H9'B 107.8
C10' C9' H9'A 109.0
C10' C9' H9'B 109.0
N1' C9' H9'A 109.0
N1' C9' H9'B 109.0
N1' C9' C10' 113.0(5)
C9 C10 H10A 109.5
C9 C10 H10B 109.5
C9 C10 H10C 109.5
H10A C10 H10B 109.5
H10A C10 H10C 109.5
H10B C10 H10C 109.5
C9' C10' H10D 109.5
C9' C10' H10E 109.5
C9' C10' H10F 109.5
H10D C10' H10E 109.5
H10D C10' H10F 109.5
H10E C10' H10F 109.5
C7 C11 H11 104.7
C12 C11 C7 105.1(2)
C12 C11 H11 104.7
C21 C11 C7 119.0(3)
C21 C11 H11 104.7
C21 C11 C12 117.1(3)
C7' C11' H11' 104.5
C12' C11' C7' 107.1(3)
C12' C11' H11' 104.5
C21' C11' C7' 116.1(3)
C21' C11' H11' 104.5
C21' C11' C12' 118.5(3)
C11 C12 H12 107.9
C13 C12 C11 100.0(3)
C13 C12 H12 107.9
C13 C12 C28 118.2(3)
C28 C12 C11 114.3(3)
C28 C12 H12 107.9
C11' C12' H12' 109.0
C13' C12' C11' 101.7(3)
C13' C12' H12' 109.0
C13' C12' C28' 116.7(3)
C28' C12' C11' 111.2(3)
C28' C12' H12' 109.0
C12 C13 H13 123.8
C14 C13 C12 112.5(3)
C14 C13 H13 123.8
C12' C13' H13' 122.8
C14' C13' C12' 114.4(3)
C14' C13' H13' 122.8
C13 C14 C7 112.7(3)
C13 C14 C15 121.9(3)
C15 C14 C7 125.2(3)
C13' C14' C7' 113.0(4)
C13' C14' C15' 123.2(4)
C15' C14' C7' 123.8(3)
O2 C15 C14 123.8(4)
O2 C15 O3 124.3(3)
O3 C15 C14 112.0(3)
O2' C15' C14' 124.3(4)
O2' C15' O3' 123.9(4)
O3' C15' C14' 111.7(4)
H16A C16 H16B 108.1
C17 C16 H16A 109.6
C17 C16 H16B 109.6
O3 C16 H16A 109.6
O3 C16 H16B 109.6
O3 C16 C17 110.4(5)
H16C C16' H16D 108.3
C17' C16' H16C 109.9
C17' C16' H16D 109.9
O3' C16' H16C 109.9
O3' C16' H16D 109.9
O3' C16' C17' 109.1(5)
C16 C17 H17A 109.5
C16 C17 H17B 109.5
C16 C17 H17C 109.5
H17A C17 H17B 109.5
H17A C17 H17C 109.5
H17B C17 H17C 109.5
C16' C17' H17D 109.5
C16' C17' H17E 109.5
C16' C17' H17F 109.5
H17D C17' H17E 109.5
H17D C17' H17F 109.5
H17E C17' H17F 109.5
N2 C18 C20 175.7(5)
N2' C18' C20' 176.9(5)
O4 C19 C20 117.0(3)
O5 C19 C20 123.8(5)
O5 C19 O4 119.1(4)
O4' C19' C20' 116.8(4)
O5' C19' C20' 124.1(4)
O5' C19' O4' 119.1(4)
C18 C20 C19 111.7(3)
C21 C20 C18 126.0(3)
C21 C20 C19 122.3(4)
C18' C20' C19' 111.8(3)
C21' C20' C18' 125.2(4)
C21' C20' C19' 123.0(4)
C20 C21 C11 124.5(3)
C20 C21 C22 117.2(3)
C22 C21 C11 118.1(3)
C20' C21' C11' 124.2(3)
C20' C21' C22' 116.7(3)
C22' C21' C11' 119.1(3)
C23 C22 C21 118.9(3)
C23 C22 C27 116.3(3)
C27 C22 C21 124.8(3)
C23' C22' C21' 118.9(4)
C23' C22' C27' 116.7(4)
C27' C22' C21' 124.4(3)
C24 C23 C22 121.7(4)
O4 C23 C22 122.0(4)
O4 C23 C24 116.3(4)
C24' C23' C22' 122.5(4)
O4' C23' C22' 122.2(4)
O4' C23' C24' 115.3(4)
C23 C24 H24 120.2
C25 C24 C23 119.7(4)
C25 C24 H24 120.2
C23' C24' H24' 120.5
C25' C24' C23' 119.0(4)
C25' C24' H24' 120.5
C24 C25 H25 120.0
C24 C25 C26 120.0(4)
C26 C25 H25 120.0
C24' C25' H25' 119.8
C24' C25' C26' 120.3(4)
C26' C25' H25' 119.8
C25 C26 H26 119.6
C25 C26 C27 120.8(5)
C27 C26 H26 119.6
C25' C26' H26' 119.8
C27' C26' C25' 120.4(5)
C27' C26' H26' 119.8
C22 C27 H27 119.4
C26 C27 C22 121.3(4)
C26 C27 H27 119.4
C22' C27' H27' 119.5
C26' C27' C22' 121.0(4)
C26' C27' H27' 119.5
C29 C28 C12 122.9(4)
C29 C28 C33 118.4(4)
C33 C28 C12 118.7(4)
C29' C28' C12' 120.3(4)
C29' C28' C33' 118.3(4)
C33' C28' C12' 121.4(4)
C28 C29 H29 119.7
C28 C29 C30 120.5(5)
C30 C29 H29 119.7
C28' C29' H29' 119.6
C28' C29' C30' 120.8(5)
C30' C29' H29' 119.6
C29 C30 H30 120.1
C31 C30 C29 119.8(6)
C31 C30 H30 120.1
C29' C30' H30' 119.7
C31' C30' C29' 120.6(5)
C31' C30' H30' 119.7
C30 C31 H31 119.9
C32 C31 C30 120.2(5)
C32 C31 H31 119.9
C30' C31' H31' 120.7
C30' C31' C32' 118.6(5)
C32' C31' H31' 120.7
C31 C32 H32 119.8
C31 C32 C33 120.4(6)
C33 C32 H32 119.8
C31' C32' H32' 119.3
C31' C32' C33' 121.3(5)
C33' C32' H32' 119.3
C28 C33 H33 119.7
C32 C33 C28 120.7(6)
C32 C33 H33 119.7
C28' C33' H33' 119.8
C32' C33' C28' 120.3(5)
C32' C33' H33' 119.8
C5 N1 C9 125.8(3)
C8 N1 C5 110.9(3)
C8 N1 C9 123.2(3)
C5' N1' C9' 125.1(4)
C8' N1' C5' 111.4(3)
C8' N1' C9' 123.0(4)
C15 O3 C16 115.5(3)
C15' O3' C16' 118.0(4)
C19 O4 C23 122.0(3)
C19' O4' C23' 122.2(3)

loop_
_geom_bond_atom_site_label_1
_geom_bond_atom_site_label_2
_geom_bond_distance
C1 H1 0.9300
C1 C2 1.393(6)
C1 C6 1.375(5)
C1' H1' 0.9300
C1' C2' 1.392(6)
C1' C6' 1.374(6)
C2 C3 1.370(7)
C2 Cl1 1.748(4)
C2' C3' 1.372(7)
C2' Cl1' 1.743(5)
C3 H3 0.9300
C3 C4 1.385(7)
C3' H3' 0.9300
C3' C4' 1.379(8)
C4 H4 0.9300
C4 C5 1.379(5)
C4' H4' 0.9300
C4' C5' 1.382(6)
C5 C6 1.389(5)
C5 N1 1.408(5)
C5' C6' 1.397(5)
C5' N1' 1.397(6)
C6 C7 1.514(5)
C6' C7' 1.514(5)
C7 C8 1.547(5)
C7 C11 1.580(5)
C7 C14 1.514(4)
C7' C8' 1.543(5)
C7' C11' 1.588(5)
C7' C14' 1.520(5)
C8 N1 1.367(5)
C8 O1 1.211(4)
C8' N1' 1.361(5)
C8' O1' 1.210(5)
C9 H9A 0.9700
C9 H9B 0.9700
C9 C10 1.507(6)
C9 N1 1.458(5)
C9' H9'A 0.9700
C9' H9'B 0.9700
C9' C10' 1.501(10)
C9' N1' 1.457(6)
C10 H10A 0.9600
C10 H10B 0.9600
C10 H10C 0.9600
C10' H10D 0.9600
C10' H10E 0.9600
C10' H10F 0.9600
C11 H11 0.9800
C11 C12 1.549(5)
C11 C21 1.519(4)
C11' H11' 0.9800
C11' C12' 1.561(5)
C11' C21' 1.513(5)
C12 H12 0.9800
C12 C13 1.509(5)
C12 C28 1.515(5)
C12' H12' 0.9800
C12' C13' 1.496(6)
C12' C28' 1.515(5)
C13 H13 0.9300
C13 C14 1.323(6)
C13' H13' 0.9300
C13' C14' 1.321(5)
C14 C15 1.480(5)
C14' C15' 1.481(6)
C15 O2 1.195(5)
C15 O3 1.336(5)
C15' O2' 1.193(6)
C15' O3' 1.322(5)
C16 H16A 0.9700
C16 H16B 0.9700
C16 C17 1.498(9)
C16 O3 1.455(5)
C16' H16C 0.9700
C16' H16D 0.9700
C16' C17' 1.454(9)
C16' O3' 1.443(6)
C17 H17A 0.9600
C17 H17B 0.9600
C17 H17C 0.9600
C17' H17D 0.9600
C17' H17E 0.9600
C17' H17F 0.9600
C18 C20 1.424(6)
C18 N2 1.132(6)
C18' C20' 1.430(6)
C18' N2' 1.137(6)
C19 C20 1.482(5)
C19 O4 1.354(6)
C19 O5 1.189(5)
C19' C20' 1.468(6)
C19' O4' 1.353(6)
C19' O5' 1.201(5)
C20 C21 1.362(5)
C20' C21' 1.372(5)
C21 C22 1.457(5)
C21' C22' 1.459(5)
C22 C23 1.402(5)
C22 C27 1.407(6)
C22' C23' 1.394(6)
C22' C27' 1.402(6)
C23 C24 1.401(6)
C23 O4 1.360(5)
C23' C24' 1.381(7)
C23' O4' 1.366(6)
C24 H24 0.9300
C24 C25 1.366(8)
C24' H24' 0.9300
C24' C25' 1.372(8)
C25 H25 0.9300
C25 C26 1.370(8)
C25' H25' 0.9300
C25' C26' 1.378(8)
C26 H26 0.9300
C26 C27 1.381(6)
C26' H26' 0.9300
C26' C27' 1.374(6)
C27 H27 0.9300
C27' H27' 0.9300
C28 C29 1.383(6)
C28 C33 1.388(6)
C28' C29' 1.372(6)
C28' C33' 1.380(6)
C29 H29 0.9300
C29 C30 1.392(7)
C29' H29' 0.9300
C29' C30' 1.383(8)
C30 H30 0.9300
C30 C31 1.371(9)
C30' H30' 0.9300
C30' C31' 1.363(9)
C31 H31 0.9300
C31 C32 1.363(10)
C31' H31' 0.9300
C31' C32' 1.370(9)
C32 H32 0.9300
C32 C33 1.377(8)
C32' H32' 0.9300
C32' C33' 1.371(8)
C33 H33 0.9300
C33' H33' 0.9300

loop_
_geom_torsion_atom_site_label_1
_geom_torsion_atom_site_label_2
_geom_torsion_atom_site_label_3
_geom_torsion_atom_site_label_4
_geom_torsion
C1 C2 C3 C4 -1.4(6)
C1 C6 C7 C8 -167.2(3)
C1 C6 C7 C11 75.8(4)
C1 C6 C7 C14 -41.0(5)
C1' C2' C3' C4' -1.7(7)
C1' C6' C7' C8' -171.8(4)
C1' C6' C7' C11' 69.2(5)
C1' C6' C7' C14' -49.4(6)
C2 C1 C6 C5 3.0(5)
C2 C1 C6 C7 177.6(3)
C2 C3 C4 C5 0.8(6)
C2' C1' C6' C5' 3.1(6)
C2' C1' C6' C7' 179.5(4)
C2' C3' C4' C5' 1.0(7)
C3 C4 C5 C6 1.7(6)
C3 C4 C5 N1 -174.0(4)
C3' C4' C5' C6' 1.8(6)
C3' C4' C5' N1' -176.4(4)
C4 C5 C6 C1 -3.7(5)
C4 C5 C6 C7 -179.4(3)
C4 C5 N1 C8 171.8(4)
C4 C5 N1 C9 -4.8(6)
C4' C5' C6' C1' -3.9(6)
C4' C5' C6' C7' 178.9(4)
C4' C5' N1' C8' 176.9(4)
C4' C5' N1' C9' 4.7(7)
C5 C6 C7 C8 7.9(3)
C5 C6 C7 C11 -109.1(3)
C5 C6 C7 C14 134.1(3)
C5' C6' C7' C8' 5.0(4)
C5' C6' C7' C11' -114.0(4)
C5' C6' C7' C14' 127.3(3)
C6 C1 C2 C3 -0.6(6)
C6 C1 C2 Cl1 178.8(3)
C6 C5 N1 C8 -4.3(4)
C6 C5 N1 C9 179.0(3)
C6 C7 C8 N1 -10.4(3)
C6 C7 C8 O1 173.6(3)
C6 C7 C11 C12 -95.5(3)
C6 C7 C11 C21 38.0(4)
C6 C7 C14 C13 109.4(4)
C6 C7 C14 C15 -66.5(4)
C6' C1' C2' C3' -0.3(6)
C6' C1' C2' Cl1' 179.5(3)
C6' C5' N1' C8' -1.4(5)
C6' C5' N1' C9' -173.6(5)
C6' C7' C8' N1' -5.8(4)
C6' C7' C8' O1' 179.1(4)
C6' C7' C11' C12' -109.9(3)
C6' C7' C11' C21' 25.0(5)
C6' C7' C14' C13' 118.4(4)
C6' C7' C14' C15' -61.9(5)
C7 C8 N1 C5 9.5(4)
C7 C8 N1 C9 -173.7(3)
C7 C11 C12 C13 -31.0(3)
C7 C11 C12 C28 -158.2(3)
C7 C11 C21 C20 -84.9(4)
C7 C11 C21 C22 99.7(3)
C7 C14 C15 O2 -174.6(4)
C7 C14 C15 O3 5.5(5)
C7' C8' N1' C5' 4.7(5)
C7' C8' N1' C9' 177.1(5)
C7' C11' C12' C13' -16.6(3)
C7' C11' C12' C28' -141.5(3)
C7' C11' C21' C20' -91.2(4)
C7' C11' C21' C22' 89.4(4)
C7' C14' C15' O2' 168.0(5)
C7' C14' C15' O3' -13.7(6)
C8 C7 C11 C12 151.0(3)
C8 C7 C11 C21 -75.5(3)
C8 C7 C14 C13 -132.3(3)
C8 C7 C14 C15 51.7(5)
C8' C7' C11' C12' 134.5(3)
C8' C7' C11' C21' -90.5(4)
C8' C7' C14' C13' -125.2(4)
C8' C7' C14' C15' 54.6(5)
C10 C9 N1 C5 -79.8(5)
C10 C9 N1 C8 103.9(4)
C10' C9' N1' C5' -84.3(7)
C10' C9' N1' C8' 104.3(7)
C11 C7 C8 N1 113.7(3)
C11 C7 C8 O1 -62.3(4)
C11 C7 C14 C13 -17.3(4)
C11 C7 C14 C15 166.7(3)
C11 C12 C13 C14 21.5(4)
C11 C12 C28 C29 43.2(5)
C11 C12 C28 C33 -135.8(4)
C11 C21 C22 C23 171.1(3)
C11 C21 C22 C27 -6.2(5)
C11' C7' C8' N1' 119.5(3)
C11' C7' C8' O1' -55.6(5)
C11' C7' C14' C13' -9.5(4)
C11' C7' C14' C15' 170.3(4)
C11' C12' C13' C14' 11.5(4)
C11' C12' C28' C29' -87.2(5)
C11' C12' C28' C33' 91.6(5)
C11' C21' C22' C23' -178.8(3)
C11' C21' C22' C27' 0.3(5)
C12 C11 C21 C20 43.3(4)
C12 C11 C21 C22 -132.1(3)
C12 C13 C14 C7 -2.4(4)
C12 C13 C14 C15 173.6(3)
C12 C28 C29 C30 -177.9(4)
C12 C28 C33 C32 179.0(4)
C12' C11' C21' C20' 38.4(5)
C12' C11' C21' C22' -140.9(3)
C12' C13' C14' C7' -1.2(5)
C12' C13' C14' C15' 179.0(4)
C12' C28' C29' C30' 178.7(5)
C12' C28' C33' C32' 179.9(5)
C13 C12 C28 C29 -73.9(5)
C13 C12 C28 C33 107.0(4)
C13 C14 C15 O2 9.8(6)
C13 C14 C15 O3 -170.1(3)
C13' C12' C28' C29' 156.8(4)
C13' C12' C28' C33' -24.4(6)
C13' C14' C15' O2' -12.2(8)
C13' C14' C15' O3' 166.1(4)
C14 C7 C8 N1 -136.2(3)
C14 C7 C8 O1 47.9(5)
C14 C7 C11 C12 29.7(3)
C14 C7 C11 C21 163.2(3)
C14 C15 O3 C16 177.5(4)
C14' C7' C8' N1' -129.7(4)
C14' C7' C8' O1' 55.2(5)
C14' C7' C11' C12' 16.0(3)
C14' C7' C11' C21' 150.9(3)
C14' C15' O3' C16' -174.3(4)
C17 C16 O3 C15 -81.5(5)
C17' C16' O3' C15' 161.9(4)
C18 C20 C21 C11 0.9(6)
C18 C20 C21 C22 176.3(4)
C18' C20' C21' C11' 2.1(6)
C18' C20' C21' C22' -178.5(3)
C19 C20 C21 C11 -176.4(3)
C19 C20 C21 C22 -1.0(5)
C19' C20' C21' C11' -177.1(3)
C19' C20' C21' C22' 2.3(5)
C20 C19 O4 C23 -7.4(5)
C20 C21 C22 C23 -4.6(5)
C20 C21 C22 C27 178.1(3)
C20' C19' O4' C23' 3.8(6)
C20' C21' C22' C23' 1.8(5)
C20' C21' C22' C27' -179.1(4)
C21 C11 C12 C13 -165.6(3)
C21 C11 C12 C28 67.1(4)
C21 C22 C23 C24 -172.9(4)
C21 C22 C23 O4 4.4(5)
C21 C22 C27 C26 175.7(4)
C21' C11' C12' C13' -150.3(3)
C21' C11' C12' C28' 84.8(4)
C21' C22' C23' C24' 178.6(4)
C21' C22' C23' O4' -3.2(5)
C21' C22' C27' C26' -178.6(4)
C22 C23 C24 C25 -3.9(7)
C22 C23 O4 C19 1.9(6)
C22' C23' C24' C25' -0.4(7)
C22' C23' O4' C19' 0.2(6)
C23 C22 C27 C26 -1.7(6)
C23 C24 C25 C26 -0.1(7)
C23' C22' C27' C26' 0.6(6)
C23' C24' C25' C26' 1.3(7)
C24 C23 O4 C19 179.3(4)
C24 C25 C26 C27 3.1(8)
C24' C23' O4' C19' 178.5(4)
C24' C25' C26' C27' -1.2(8)
C25 C26 C27 C22 -2.1(7)
C25' C26' C27' C22' 0.3(8)
C27 C22 C23 C24 4.7(6)
C27 C22 C23 O4 -178.1(3)
C27' C22' C23' C24' -0.5(6)
C27' C22' C23' O4' 177.6(4)
C28 C12 C13 C14 146.0(3)
C28 C29 C30 C31 -1.2(8)
C28' C12' C13' C14' 132.7(4)
C28' C29' C30' C31' 1.8(10)
C29 C28 C33 C32 -0.1(6)
C29 C30 C31 C32 0.1(8)
C29' C28' C33' C32' -1.3(8)
C29' C30' C31' C32' -1.9(11)
C30 C31 C32 C33 0.9(8)
C30' C31' C32' C33' 0.4(11)
C31 C32 C33 C28 -0.9(8)
C31' C32' C33' C28' 1.2(10)
C33 C28 C29 C30 1.2(6)
C33' C28' C29' C30' -0.2(8)
Cl1 C2 C3 C4 179.3(3)
Cl1' C2' C3' C4' 178.5(4)
N1 C5 C6 C1 172.7(3)
N1 C5 C6 C7 -2.9(4)
N1' C5' C6' C1' 174.6(4)
N1' C5' C6' C7' -2.6(4)
O1 C8 N1 C5 -174.6(3)
O1 C8 N1 C9 2.2(6)
O1' C8' N1' C5' 179.7(4)
O1' C8' N1' C9' -7.8(7)
O2 C15 O3 C16 -2.4(6)
O2' C15' O3' C16' 4.1(7)
O4 C19 C20 C18 -170.7(4)
O4 C19 C20 C21 6.9(5)
O4 C23 C24 C25 178.7(4)
O4' C19' C20' C18' 175.6(4)
O4' C19' C20' C21' -5.1(6)
O4' C23' C24' C25' -178.7(4)
O5 C19 C20 C18 7.4(6)
O5 C19 C20 C21 -175.0(4)
O5 C19 O4 C23 174.5(4)
O5' C19' C20' C18' -5.0(6)
O5' C19' C20' C21' 174.3(4)
O5' C19' O4' C23' -175.7(4)
